data_7014702
loop_
_publ_author_name
'Kawade, Vitthal A.'
'Kumbhar, Anupa A.'
'Kumbhar, Avinash S.'
'N\"ather, Christian'
'Erxleben, Andrea'
'Sonawane, Uddhavesh B.'
'Joshi, Rajendra R.'

_publ_section_title
;
 Mixed ligand cobalt(II) picolinate complexes: synthesis,
 characterization, DNA binding and photocleavage.
;
_journal_issue 3
_journal_name_full 'Dalton transactions (Cambridge, England : 2003)'
_journal_page_first 639
_journal_page_last 650
_journal_paper_doi 10.1039/c0dt01078b
_journal_volume 40
_journal_year 2011
_chemical_formula_sum 'C30 H18 Co N6 O4'
_chemical_formula_weight 585.43
_chemical_name_systematic
;
?
;
_space_group_IT_number 60
_symmetry_cell_setting orthorhombic
_symmetry_space_group_name_Hall '-P 2n 2ab'
_symmetry_space_group_name_H-M 'P b c n'
_atom_sites_solution_hydrogens geom
_atom_sites_solution_primary direct
_atom_sites_solution_secondary difmap
_audit_creation_method SHELXL-97
_cell_angle_alpha 90.00
_cell_angle_beta 90.00
_cell_angle_gamma 90.00
_cell_formula_units_Z 8
_cell_length_a 24.0172(13)
_cell_length_b 17.3052(11)
_cell_length_c 14.1228(7)
_cell_measurement_reflns_used 8000
_cell_measurement_temperature 170(2)
_cell_measurement_theta_max 24
_cell_measurement_theta_min 8
_cell_volume 5869.8(6)
_computing_structure_refinement 'SHELXL-97 (Sheldrick, 1997)'
_computing_structure_solution 'SHELXS-97 (Sheldrick, 1990)'
_diffrn_ambient_temperature 170(2)
_diffrn_measured_fraction_theta_full 0.988
_diffrn_measured_fraction_theta_max 0.988
_diffrn_radiation_monochromator graphite
_diffrn_radiation_source 'fine-focus sealed tube'
_diffrn_radiation_type MoK\a
_diffrn_radiation_wavelength 0.71073
_diffrn_reflns_av_R_equivalents 0.0665
_diffrn_reflns_av_sigmaI/netI 0.0383
_diffrn_reflns_limit_h_max 28
_diffrn_reflns_limit_h_min -28
_diffrn_reflns_limit_k_max 20
_diffrn_reflns_limit_k_min -20
_diffrn_reflns_limit_l_max 16
_diffrn_reflns_limit_l_min -16
_diffrn_reflns_number 36615
_diffrn_reflns_theta_full 24.95
_diffrn_reflns_theta_max 24.95
_diffrn_reflns_theta_min 2.80
_exptl_absorpt_coefficient_mu 0.629
_exptl_absorpt_correction_type none
_exptl_crystal_density_diffrn 1.325
_exptl_crystal_density_method 'not measured'
_exptl_crystal_description block
_exptl_crystal_F_000 2392
_exptl_crystal_size_max 0.3
_exptl_crystal_size_mid 0.2
_exptl_crystal_size_min 0.2
_platon_squeeze_details
;
N: No S.U.'s (esd) on observed/calculated parameters.
N: Number of moved primary input atoms: .................................. 59
N: Number of Ignored Lines on INPUT ...................................... 2
of which blank in column 1 ..................................... 2
N: Total Potential Solvent Accessible Void Vol .................. 1049.8 Ang^3
N: Electron Count / Cell = 78 - To be included in D(calc), F000 & Mol.Wght.
;
_refine_diff_density_max 0.421
_refine_diff_density_min -0.366
_refine_diff_density_rms 0.078
_refine_ls_extinction_coef 0.0027(3)
_refine_ls_extinction_expression Fc^*^=kFc[1+0.001xFc^2^\l^3^/sin(2\q)]^-1/4^
_refine_ls_extinction_method SHELXL
_refine_ls_goodness_of_fit_ref 1.154
_refine_ls_hydrogen_treatment constr
_refine_ls_matrix_type full
_refine_ls_number_parameters 371
_refine_ls_number_reflns 5090
_refine_ls_number_restraints 0
_refine_ls_restrained_S_all 1.154
_refine_ls_R_factor_all 0.0911
_refine_ls_R_factor_gt 0.0691
_refine_ls_shift/su_max 0.001
_refine_ls_shift/su_mean 0.000
_refine_ls_structure_factor_coef Fsqd
_refine_ls_weighting_details 'calc w=1/[\s^2^(Fo^2^)+(0.0352P)^2^+22.5874P] where P=(Fo^2^+2Fc^2^)/3'
_refine_ls_weighting_scheme calc
_refine_ls_wR_factor_gt 0.1544
_refine_ls_wR_factor_ref 0.1623
_reflns_number_gt 3925
_reflns_number_total 5090
_reflns_threshold_expression >2sigma(I)
_cod_data_source_file C0DT01078B.TXT
_cod_data_source_block cppza
_cod_original_sg_symbol_H-M Pbcn
_cod_database_code 7014702

loop_
_symmetry_equiv_pos_as_xyz
'x, y, z'
'-x+1/2, -y+1/2, z+1/2'
'-x, y, -z+1/2'
'x+1/2, -y+1/2, -z'
'-x, -y, -z'
'x-1/2, y-1/2, -z-1/2'
'x, -y, z-1/2'
'-x-1/2, y-1/2, z'

loop_
_atom_site_label
_atom_site_type_symbol
_atom_site_fract_x
_atom_site_fract_y
_atom_site_fract_z
_atom_site_U_iso_or_equiv
_atom_site_adp_type
_atom_site_occupancy
_atom_site_symmetry_multiplicity
_atom_site_calc_flag
_atom_site_refinement_flags
_atom_site_disorder_assembly
_atom_site_disorder_group
Co1 Co 0.34367(2) 0.20008(4) 0.63100(5) 0.0292(2) Uani 1 1 d . . .
N1 N 0.25568(15) 0.2061(2) 0.6105(3) 0.0286(9) Uani 1 1 d . . .
C1 C 0.24203(18) 0.2038(3) 0.5179(3) 0.0267(10) Uani 1 1 d . . .
C2 C 0.1869(2) 0.2061(3) 0.4890(4) 0.0385(12) Uani 1 1 d . . .
H2 H 0.1778 0.2048 0.4235 0.046 Uiso 1 1 calc R . .
C3 C 0.1459(2) 0.2101(4) 0.5560(4) 0.0436(14) Uani 1 1 d . . .
H3 H 0.1079 0.2125 0.5377 0.052 Uiso 1 1 calc R . .
C4 C 0.1606(2) 0.2106(3) 0.6518(4) 0.0387(12) Uani 1 1 d . . .
H4 H 0.1328 0.2115 0.6996 0.046 Uiso 1 1 calc R . .
C5 C 0.2162(2) 0.2098(3) 0.6754(4) 0.0329(11) Uani 1 1 d . . .
H5 H 0.2264 0.2119 0.7403 0.040 Uiso 1 1 calc R . .
C6 C 0.2903(2) 0.1955(3) 0.4487(3) 0.0305(11) Uani 1 1 d . . .
O1 O 0.33894(14) 0.1967(2) 0.4859(2) 0.0370(8) Uani 1 1 d . . .
O2 O 0.28009(16) 0.1892(3) 0.3646(3) 0.0513(10) Uani 1 1 d . . .
N11 N 0.33564(16) 0.0777(2) 0.6488(3) 0.0309(9) Uani 1 1 d . . .
C11 C 0.32854(18) 0.0580(3) 0.7403(3) 0.0296(11) Uani 1 1 d . . .
C12 C 0.3191(2) -0.0173(3) 0.7692(4) 0.0329(11) Uani 1 1 d . . .
H12 H 0.3146 -0.0290 0.8344 0.040 Uiso 1 1 calc R . .
C13 C 0.3163(2) -0.0755(3) 0.7013(4) 0.0384(12) Uani 1 1 d . . .
H13 H 0.3098 -0.1276 0.7193 0.046 Uiso 1 1 calc R . .
C14 C 0.3233(2) -0.0558(3) 0.6069(4) 0.0356(12) Uani 1 1 d . . .
H14 H 0.3219 -0.0941 0.5588 0.043 Uiso 1 1 calc R . .
C15 C 0.33212(19) 0.0206(3) 0.5846(4) 0.0315(11) Uani 1 1 d . . .
H15 H 0.3360 0.0339 0.5196 0.038 Uiso 1 1 calc R . .
C16 C 0.3319(2) 0.1245(3) 0.8107(3) 0.0342(12) Uani 1 1 d . . .
O11 O 0.33985(14) 0.19129(19) 0.7753(2) 0.0335(8) Uani 1 1 d . . .
O12 O 0.3281(2) 0.1095(2) 0.8952(3) 0.0619(13) Uani 1 1 d . . .
N21 N 0.43258(15) 0.2067(2) 0.6277(3) 0.0292(9) Uani 1 1 d . . .
C21 C 0.45338(18) 0.2795(2) 0.6278(3) 0.0232(9) Uani 1 1 d . . .
C22 C 0.41331(18) 0.3434(3) 0.6302(3) 0.0278(10) Uani 1 1 d . . .
N22 N 0.35896(15) 0.3229(2) 0.6342(3) 0.0303(9) Uani 1 1 d . . .
C23 C 0.3216(2) 0.3786(3) 0.6361(4) 0.0374(12) Uani 1 1 d . . .
H23 H 0.2833 0.3648 0.6393 0.045 Uiso 1 1 calc R . .
C24 C 0.3354(2) 0.4570(3) 0.6336(4) 0.0426(13) Uani 1 1 d . . .
H24 H 0.3071 0.4954 0.6341 0.051 Uiso 1 1 calc R . .
C25 C 0.3910(2) 0.4778(3) 0.6304(4) 0.0383(12) Uani 1 1 d . . .
H25 H 0.4016 0.5307 0.6295 0.046 Uiso 1 1 calc R . .
C26 C 0.4313(2) 0.4196(3) 0.6284(3) 0.0293(10) Uani 1 1 d . . .
C27 C 0.49112(19) 0.4367(3) 0.6259(3) 0.0281(10) Uani 1 1 d . . .
N23 N 0.50691(18) 0.5102(2) 0.6227(3) 0.0360(10) Uani 1 1 d . . .
C28 C 0.5630(2) 0.5235(3) 0.6207(4) 0.0360(12) Uani 1 1 d . . .
C29 C 0.5826(3) 0.6011(3) 0.6163(4) 0.0452(14) Uani 1 1 d . . .
H29 H 0.5570 0.6429 0.6155 0.054 Uiso 1 1 calc R . .
C30 C 0.6390(3) 0.6150(4) 0.6133(4) 0.0521(16) Uani 1 1 d . . .
H30 H 0.6521 0.6667 0.6085 0.063 Uiso 1 1 calc R . .
C31 C 0.6780(3) 0.5533(4) 0.6173(4) 0.0510(15) Uani 1 1 d . . .
H31 H 0.7168 0.5638 0.6164 0.061 Uiso 1 1 calc R . .
C32 C 0.6594(2) 0.4791(3) 0.6223(4) 0.0443(13) Uani 1 1 d . . .
H32 H 0.6857 0.4381 0.6251 0.053 Uiso 1 1 calc R . .
C33 C 0.6022(2) 0.4621(3) 0.6237(4) 0.0370(12) Uani 1 1 d . . .
N24 N 0.58503(16) 0.3870(2) 0.6265(3) 0.0336(9) Uani 1 1 d . . .
C34 C 0.53028(19) 0.3748(3) 0.6271(3) 0.0298(10) Uani 1 1 d . . .
C35 C 0.51056(18) 0.2943(3) 0.6270(3) 0.0265(10) Uani 1 1 d . . .
C36 C 0.54705(19) 0.2311(3) 0.6271(4) 0.0328(11) Uani 1 1 d . . .
H36 H 0.5862 0.2391 0.6278 0.039 Uiso 1 1 calc R . .
C37 C 0.5258(2) 0.1578(3) 0.6263(4) 0.0361(12) Uani 1 1 d . . .
H37 H 0.5500 0.1144 0.6259 0.043 Uiso 1 1 calc R . .
C38 C 0.4680(2) 0.1473(3) 0.6260(4) 0.0333(11) Uani 1 1 d . . .
H38 H 0.4535 0.0963 0.6246 0.040 Uiso 1 1 calc R . .

loop_
_atom_site_aniso_label
_atom_site_aniso_U_11
_atom_site_aniso_U_22
_atom_site_aniso_U_33
_atom_site_aniso_U_23
_atom_site_aniso_U_13
_atom_site_aniso_U_12
Co1 0.0218(3) 0.0358(4) 0.0301(4) 0.0008(3) -0.0003(3) -0.0035(3)
N1 0.0262(19) 0.032(2) 0.027(2) -0.0008(18) -0.0005(17) -0.0008(17)
C1 0.028(2) 0.023(2) 0.029(2) -0.002(2) -0.004(2) 0.003(2)
C2 0.037(3) 0.042(3) 0.037(3) 0.002(2) -0.011(2) 0.003(2)
C3 0.023(3) 0.065(4) 0.043(3) 0.006(3) -0.004(2) 0.001(2)
C4 0.028(2) 0.050(3) 0.038(3) 0.000(2) 0.003(2) 0.003(2)
C5 0.032(3) 0.040(3) 0.027(3) 0.000(2) 0.000(2) 0.000(2)
C6 0.036(3) 0.025(2) 0.031(3) -0.001(2) -0.001(2) 0.007(2)
O1 0.0306(18) 0.048(2) 0.0320(18) 0.0026(16) 0.0052(15) 0.0019(17)
O2 0.051(2) 0.076(3) 0.026(2) -0.004(2) 0.0002(18) 0.015(2)
N11 0.024(2) 0.042(2) 0.026(2) -0.0044(18) -0.0001(17) -0.0047(18)
C11 0.018(2) 0.041(3) 0.030(3) 0.001(2) 0.0003(19) -0.008(2)
C12 0.032(3) 0.038(3) 0.029(3) 0.002(2) 0.001(2) -0.005(2)
C13 0.034(3) 0.033(3) 0.048(3) 0.005(2) -0.001(2) -0.007(2)
C14 0.032(3) 0.040(3) 0.035(3) -0.009(2) 0.003(2) -0.007(2)
C15 0.028(3) 0.037(3) 0.030(3) -0.001(2) 0.000(2) -0.007(2)
C16 0.032(3) 0.045(3) 0.026(3) -0.002(2) -0.004(2) -0.010(2)
O11 0.0322(18) 0.0378(19) 0.0304(18) -0.0045(15) -0.0022(15) -0.0031(16)
O12 0.102(4) 0.057(3) 0.027(2) -0.0005(18) 0.007(2) -0.030(2)
N21 0.0268(19) 0.029(2) 0.032(2) 0.0032(19) -0.0012(17) 0.0014(17)
C21 0.032(2) 0.019(2) 0.019(2) 0.0026(18) 0.000(2) 0.0011(17)
C22 0.023(2) 0.038(3) 0.022(2) 0.000(2) 0.000(2) 0.0017(19)
N22 0.027(2) 0.031(2) 0.033(2) -0.0006(18) 0.0007(18) 0.0014(16)
C23 0.026(2) 0.040(3) 0.046(3) 0.001(3) -0.001(2) -0.004(2)
C24 0.035(3) 0.036(3) 0.057(4) -0.002(3) -0.004(3) 0.010(2)
C25 0.039(3) 0.035(3) 0.040(3) -0.003(3) -0.005(3) 0.000(2)
C26 0.035(3) 0.030(2) 0.023(2) 0.004(2) -0.001(2) 0.002(2)
C27 0.032(2) 0.029(2) 0.024(2) 0.002(2) -0.005(2) -0.0041(19)
N23 0.044(2) 0.033(2) 0.030(2) 0.0011(19) -0.006(2) -0.0059(19)
C28 0.040(3) 0.038(3) 0.030(3) 0.007(2) -0.006(2) -0.014(2)
C29 0.062(4) 0.030(3) 0.043(3) 0.007(2) -0.006(3) -0.014(3)
C30 0.060(4) 0.056(4) 0.041(3) 0.003(3) -0.003(3) -0.029(3)
C31 0.044(3) 0.066(4) 0.042(3) 0.006(3) -0.001(3) -0.027(3)
C32 0.040(3) 0.048(3) 0.045(3) 0.001(3) -0.001(3) -0.013(3)
C33 0.045(3) 0.038(3) 0.029(3) 0.004(2) -0.003(2) -0.014(2)
N24 0.029(2) 0.038(2) 0.034(2) 0.004(2) 0.0023(19) -0.0080(17)
C34 0.029(2) 0.042(3) 0.018(2) 0.006(2) 0.003(2) -0.004(2)
C35 0.028(2) 0.029(2) 0.022(2) 0.004(2) 0.0011(19) -0.0036(19)
C36 0.019(2) 0.043(3) 0.036(3) 0.010(2) 0.004(2) 0.001(2)
C37 0.030(2) 0.033(3) 0.045(3) 0.004(2) 0.003(2) 0.000(2)
C38 0.031(2) 0.027(2) 0.041(3) 0.002(2) -0.003(2) -0.002(2)

loop_
_atom_type_symbol
_atom_type_description
_atom_type_scat_dispersion_real
_atom_type_scat_dispersion_imag
_atom_type_scat_source
C C 0.0033 0.0016 'International Tables Vol C Tables 4.2.6.8 and 6.1.1.4'
H H 0.0000 0.0000 'International Tables Vol C Tables 4.2.6.8 and 6.1.1.4'
N N 0.0061 0.0033 'International Tables Vol C Tables 4.2.6.8 and 6.1.1.4'
O O 0.0106 0.0060 'International Tables Vol C Tables 4.2.6.8 and 6.1.1.4'
Co Co 0.3494 0.9721 'International Tables Vol C Tables 4.2.6.8 and 6.1.1.4'

loop_
_geom_angle_atom_site_label_1
_geom_angle_atom_site_label_2
_geom_angle_atom_site_label_3
_geom_angle
_geom_angle_site_symmetry_1
_geom_angle_site_symmetry_3
_geom_angle_publ_flag
O11 Co1 O1 171.75(13) . . ?
O11 Co1 N1 95.39(14) . . ?
O1 Co1 N1 79.14(14) . . ?
O11 Co1 N21 94.04(15) . . ?
O1 Co1 N21 92.01(15) . . ?
N1 Co1 N21 169.25(15) . . ?
O11 Co1 N11 78.76(14) . . ?
O1 Co1 N11 94.82(15) . . ?
N1 Co1 N11 88.55(15) . . ?
N21 Co1 N11 98.36(15) . . ?
O11 Co1 N22 93.43(15) . . ?
O1 Co1 N22 93.37(16) . . ?
N1 Co1 N22 97.10(15) . . ?
N21 Co1 N22 77.17(14) . . ?
N11 Co1 N22 170.80(15) . . ?
C5 N1 C1 120.0(4) . . ?
C5 N1 Co1 128.3(3) . . ?
C1 N1 Co1 111.7(3) . . ?
N1 C1 C2 121.1(4) . . ?
N1 C1 C6 116.1(4) . . ?
C2 C1 C6 122.7(4) . . ?
C3 C2 C1 119.1(5) . . ?
C2 C3 C4 119.2(5) . . ?
C5 C4 C3 118.7(5) . . ?
N1 C5 C4 122.0(5) . . ?
O2 C6 O1 125.8(5) . . ?
O2 C6 C1 118.8(4) . . ?
O1 C6 C1 115.5(4) . . ?
C6 O1 Co1 117.4(3) . . ?
C15 N11 C11 117.0(4) . . ?
C15 N11 Co1 130.8(3) . . ?
C11 N11 Co1 112.0(3) . . ?
N11 C11 C12 122.8(5) . . ?
N11 C11 C16 115.3(4) . . ?
C12 C11 C16 121.9(4) . . ?
C11 C12 C13 119.1(5) . . ?
C14 C13 C12 118.6(5) . . ?
C15 C14 C13 118.4(5) . . ?
N11 C15 C14 124.1(5) . . ?
O12 C16 O11 125.9(5) . . ?
O12 C16 C11 118.2(5) . . ?
O11 C16 C11 115.9(4) . . ?
C16 O11 Co1 117.7(3) . . ?
C38 N21 C21 118.7(4) . . ?
C38 N21 Co1 126.6(3) . . ?
C21 N21 Co1 114.7(3) . . ?
N21 C21 C35 122.1(4) . . ?
N21 C21 C22 117.3(4) . . ?
C35 C21 C22 120.5(4) . . ?
N22 C22 C26 123.3(4) . . ?
N22 C22 C21 115.9(4) . . ?
C26 C22 C21 120.8(4) . . ?
C23 N22 C22 117.8(4) . . ?
C23 N22 Co1 127.3(3) . . ?
C22 N22 Co1 114.9(3) . . ?
N22 C23 C24 123.2(5) . . ?
C25 C24 C23 118.8(5) . . ?
C24 C25 C26 118.8(5) . . ?
C22 C26 C25 118.0(4) . . ?
C22 C26 C27 119.8(4) . . ?
C25 C26 C27 122.2(4) . . ?
N23 C27 C34 122.1(4) . . ?
N23 C27 C26 118.3(4) . . ?
C34 C27 C26 119.6(4) . . ?
C27 N23 C28 116.3(4) . . ?
N23 C28 C33 121.8(4) . . ?
N23 C28 C29 119.0(5) . . ?
C33 C28 C29 119.2(5) . . ?
C30 C29 C28 119.5(6) . . ?
C29 C30 C31 121.0(5) . . ?
C32 C31 C30 119.7(5) . . ?
C31 C32 C33 121.2(6) . . ?
N24 C33 C32 119.7(5) . . ?
N24 C33 C28 120.9(4) . . ?
C32 C33 C28 119.3(5) . . ?
C34 N24 C33 116.7(4) . . ?
N24 C34 C27 122.1(4) . . ?
N24 C34 C35 117.9(4) . . ?
C27 C34 C35 119.9(4) . . ?
C21 C35 C36 118.2(4) . . ?
C21 C35 C34 119.3(4) . . ?
C36 C35 C34 122.5(4) . . ?
C37 C36 C35 119.3(4) . . ?
C36 C37 C38 119.4(5) . . ?
N21 C38 C37 122.2(5) . . ?

loop_
_geom_bond_atom_site_label_1
_geom_bond_atom_site_label_2
_geom_bond_distance
_geom_bond_site_symmetry_2
_geom_bond_publ_flag
Co1 O11 2.045(3) . ?
Co1 O1 2.053(3) . ?
Co1 N1 2.136(4) . ?
Co1 N21 2.139(4) . ?
Co1 N11 2.142(4) . ?
Co1 N22 2.158(4) . ?
N1 C5 1.320(6) . ?
N1 C1 1.350(6) . ?
C1 C2 1.385(6) . ?
C1 C6 1.522(6) . ?
C2 C3 1.369(7) . ?
C3 C4 1.398(7) . ?
C4 C5 1.376(7) . ?
C6 O2 1.218(6) . ?
C6 O1 1.281(6) . ?
N11 C15 1.344(6) . ?
N11 C11 1.347(6) . ?
C11 C12 1.383(7) . ?
C11 C16 1.523(7) . ?
C12 C13 1.392(7) . ?
C13 C14 1.387(7) . ?
C14 C15 1.376(7) . ?
C16 O12 1.225(6) . ?
C16 O11 1.274(6) . ?
N21 C38 1.334(6) . ?
N21 C21 1.356(6) . ?
C21 C35 1.397(6) . ?
C21 C22 1.465(6) . ?
C22 N22 1.354(6) . ?
C22 C26 1.389(6) . ?
N22 C23 1.318(6) . ?
C23 C24 1.397(7) . ?
C24 C25 1.385(7) . ?
C25 C26 1.396(7) . ?
C26 C27 1.467(7) . ?
C27 N23 1.328(6) . ?
C27 C34 1.426(7) . ?
N23 C28 1.367(6) . ?
C28 C33 1.420(7) . ?
C28 C29 1.425(7) . ?
C29 C30 1.375(8) . ?
C30 C31 1.421(9) . ?
C31 C32 1.360(8) . ?
C32 C33 1.407(7) . ?
C33 N24 1.363(6) . ?
N24 C34 1.332(6) . ?
C34 C35 1.472(6) . ?
C35 C36 1.401(6) . ?
C36 C37 1.367(7) . ?
C37 C38 1.400(7) . ?

loop_
_platon_squeeze_void_nr
_platon_squeeze_void_average_x
_platon_squeeze_void_average_y
_platon_squeeze_void_average_z
_platon_squeeze_void_volume
_platon_squeeze_void_count_electrons
1 0.500 0.000 -0.006 526.0 39.3
2 1.000 0.500 -0.010 525.9 39.1
